data_1518484
loop_
_publ_author_name
'Ganesh Kumar, Mothukuri'
'Mali, Sachitanand M.'
'Raja, K. Muruga Poopathi'
'Gopi, Hosahudya N.'

_publ_section_title
;
 Design of Stable \b-Hairpin Mimetics through Backbone Disulfide Bonds.
;
_journal_issue 2
_journal_name_full 'Organic letters'
_journal_page_first 230
_journal_page_last 233
_journal_paper_doi 10.1021/ol503310r
_journal_volume 17
_journal_year 2015
_chemical_compound_source synthesis
_chemical_formula_moiety 'C54 H75 N8 O10 S, 6(O)'
_chemical_formula_sum 'C54 H75 N8 O16 S'
_chemical_formula_weight 1124.28
_chemical_name_common Ac-UgF(D)A-(S,S)gTS-UgFU-CONH2
_chemical_name_systematic Ac-UgF(D)A-(S,S)gTS-UgFU-CONH2
_space_group_crystal_system triclinic
_space_group_IT_number 1
_space_group_name_Hall 'P 1'
_space_group_name_H-M_alt 'P 1'
_symmetry_space_group_name_Hall 'P 1'
_symmetry_space_group_name_H-M 'P 1'
_atom_sites_solution_hydrogens geom
_audit_creation_method SHELXL-2014
_cell_angle_alpha 79.379(3)
_cell_angle_beta 77.830(3)
_cell_angle_gamma 78.547(3)
_cell_formula_units_Z 1
_cell_length_a 9.1948(11)
_cell_length_b 12.5947(14)
_cell_length_c 13.6680(16)
_cell_measurement_temperature 100(2)
_cell_volume 1499.6(3)
_computing_structure_refinement 'SHELXL-2014 (Sheldrick, 2014)'
_diffrn_ambient_temperature 100(2)
_diffrn_measured_fraction_theta_full 1.000
_diffrn_measured_fraction_theta_max 0.995
_diffrn_radiation_type MoK\a
_diffrn_radiation_wavelength 0.71073
_diffrn_reflns_av_R_equivalents 0.0338
_diffrn_reflns_av_unetI/netI 0.0551
_diffrn_reflns_Laue_measured_fraction_full 1.000
_diffrn_reflns_Laue_measured_fraction_max 0.995
_diffrn_reflns_limit_h_max 12
_diffrn_reflns_limit_h_min -12
_diffrn_reflns_limit_k_max 16
_diffrn_reflns_limit_k_min -16
_diffrn_reflns_limit_l_max 18
_diffrn_reflns_limit_l_min -18
_diffrn_reflns_number 20903
_diffrn_reflns_point_group_measured_fraction_full 0.778
_diffrn_reflns_point_group_measured_fraction_max 0.742
_diffrn_reflns_theta_full 25.242
_diffrn_reflns_theta_max 28.453
_diffrn_reflns_theta_min 1.668
_exptl_absorpt_coefficient_mu 0.125
_exptl_crystal_colour colorless
_exptl_crystal_density_diffrn 1.245
_exptl_crystal_description rodshape
_exptl_crystal_F_000 552
_exptl_crystal_recrystallization_method 'methanol '
_refine_diff_density_max 0.641
_refine_diff_density_min -0.478
_refine_diff_density_rms 0.058
_refine_ls_abs_structure_details
;
 Flack x determined using 2988 quotients [(I+)-(I-)]/[(I+)+(I-)]
 (Parsons, Flack and Wagner, Acta Cryst. B69 (2013) 249-259).
;
_refine_ls_abs_structure_Flack -0.07(6)
_refine_ls_extinction_method none
_refine_ls_goodness_of_fit_ref 0.967
_refine_ls_hydrogen_treatment constr
_refine_ls_matrix_type full
_refine_ls_number_parameters 722
_refine_ls_number_reflns 11235
_refine_ls_number_restraints 3
_refine_ls_restrained_S_all 0.967
_refine_ls_R_factor_all 0.0586
_refine_ls_R_factor_gt 0.0492
_refine_ls_shift/su_max 0.000
_refine_ls_shift/su_mean 0.000
_refine_ls_structure_factor_coef Fsqd
_refine_ls_weighting_details 'w=1/[\s^2^(Fo^2^)+(0.1000P)^2^] where P=(Fo^2^+2Fc^2^)/3'
_refine_ls_weighting_scheme calc
_refine_ls_wR_factor_gt 0.1307
_refine_ls_wR_factor_ref 0.1388
_reflns_Friedel_coverage 0.491
_reflns_Friedel_fraction_full 0.556
_reflns_Friedel_fraction_max 0.488
_reflns_number_gt 9878
_reflns_number_total 11235
_reflns_threshold_expression 'I > 2\s(I)'
_cod_data_source_file ol503310r_si_002.cif
_cod_data_source_block Ac-UgF(D)A-(S,S)gTS-UgFU-CONH2
_cod_depositor_comments 'Adding full bibliography for 1518484.cif.'
_cod_database_code 1518484
_shelx_space_group_comment
;
The symmetry employed for this shelxl refinement is uniquely defined
by the following loop, which should always be used as a source of
symmetry information in preference to the above space-group names.
They are only intended as comments.
;
_shelxl_version_number 2014-3

loop_
_space_group_symop_operation_xyz
'x, y, z'

loop_
_atom_site_label
_atom_site_type_symbol
_atom_site_fract_x
_atom_site_fract_y
_atom_site_fract_z
_atom_site_U_iso_or_equiv
_atom_site_adp_type
_atom_site_occupancy
_atom_site_site_symmetry_order
_atom_site_calc_flag
_atom_site_refinement_flags_posn
_atom_site_refinement_flags_adp
S001 S 0.86572(8) 0.74786(6) 0.62136(6) 0.01671(16) Uani 1 1 d . .
O5 O 0.8650(3) 0.6142(2) 0.33251(18) 0.0219(5) Uani 1 1 d . .
O4 O 0.4358(3) 0.58606(19) 0.52993(17) 0.0193(5) Uani 1 1 d . .
O6 O 0.6914(3) 0.4808(2) 0.18130(18) 0.0228(5) Uani 1 1 d . .
O3 O 0.6583(3) 0.38861(19) 0.63647(19) 0.0219(5) Uani 1 1 d . .
O7 O 0.4427(3) 0.7844(2) 0.05423(18) 0.0220(5) Uani 1 1 d . .
O14 O 0.9900(3) 0.9311(2) 0.6779(2) 0.0297(6) Uani 1 1 d . .
C1 C 1.0252(3) 1.0011(2) 0.6066(2) 0.0134(6) Uani 1 1 d . .
N6 N 0.5492(3) 0.5452(2) 0.3216(2) 0.0150(5) Uani 1 1 d . .
H6 H 0.5468 0.5487 0.3842 0.018 Uiso 1 1 calc R U
O11 O 0.9396(3) 0.7304(2) 0.1392(2) 0.0334(6) Uani 1 1 d . .
N3 N 0.4094(3) 0.4134(2) 0.6961(2) 0.0212(6) Uani 1 1 d . .
H3 H 0.3268 0.3872 0.7091 0.025 Uiso 1 1 calc R U
N5 N 0.7833(3) 0.4619(2) 0.4258(2) 0.0159(5) Uani 1 1 d . .
H5 H 0.7541 0.4301 0.4861 0.019 Uiso 1 1 calc R U
O2 O 0.4070(3) 0.2708(2) 0.9338(2) 0.0367(7) Uani 1 1 d . .
N2 N 0.5411(3) 0.1179(2) 0.8768(2) 0.0191(6) Uani 1 1 d . .
H2 H 0.5438 0.0491 0.8779 0.023 Uiso 1 1 calc R U
O1 O 0.2216(3) 0.1065(2) 0.8229(2) 0.0377(7) Uani 1 1 d . .
O15 O 1.0542(3) 1.0886(2) 0.6171(2) 0.0371(7) Uani 1 1 d . .
O8 O 0.6166(4) 0.6389(3) -0.1737(2) 0.0386(7) Uani 1 1 d . .
N4 N 0.5544(3) 0.6649(2) 0.6207(2) 0.0160(5) Uani 1 1 d . .
H4 H 0.5695 0.6676 0.6802 0.019 Uiso 1 1 calc R U
N7 N 0.6954(3) 0.7320(2) 0.0401(2) 0.0192(6) Uani 1 1 d . .
H7 H 0.7708 0.7162 0.0712 0.023 Uiso 1 1 calc R U
N1 N 0.3024(3) 0.0065(2) 0.9616(2) 0.0224(6) Uani 1 1 d . .
H1 H 0.3279 -0.0583 0.9927 0.027 Uiso 1 1 calc R U
N8 N 0.6073(4) 0.5559(2) -0.0137(2) 0.0279(7) Uani 1 1 d . .
H8A H 0.5678 0.5038 -0.0247 0.033 Uiso 1 1 calc R U
H8B H 0.6253 0.5560 0.0455 0.033 Uiso 1 1 calc R U
O9 O 0.8234(3) 0.4212(2) 0.7772(3) 0.0402(7) Uani 1 1 d . .
C2 C 0.4684(3) 0.5939(2) 0.6110(2) 0.0148(6) Uani 1 1 d . .
C3 C 0.6687(3) 0.4851(2) 0.2726(2) 0.0156(6) Uani 1 1 d . .
O12 O 0.2219(3) 0.6693(3) 0.0347(3) 0.0528(9) Uani 1 1 d . .
C4 C 0.8350(3) 0.5571(3) 0.4145(2) 0.0170(6) Uani 1 1 d . .
C5 C 0.8575(3) 0.5881(3) 0.5115(2) 0.0169(6) Uani 1 1 d . .
H5A H 0.9642 0.5731 0.5145 0.020 Uiso 1 1 calc R U
H5B H 0.8063 0.5433 0.5689 0.020 Uiso 1 1 calc R U
C6 C 1.0491(3) 0.8731(3) 0.4811(3) 0.0162(6) Uani 1 1 d . .
C7 C 0.4121(4) 0.7285(3) 0.2690(2) 0.0175(6) Uani 1 1 d . .
H7A H 0.4008 0.7457 0.3368 0.021 Uiso 1 1 calc R U
H7B H 0.3230 0.7660 0.2419 0.021 Uiso 1 1 calc R U
C8 C 0.5589(4) 0.7632(3) 0.0924(2) 0.0183(6) Uani 1 1 d . .
C9 C 0.6656(4) 0.1686(3) 0.8138(3) 0.0191(6) Uani 1 1 d . .
H9 H 0.6445 0.2464 0.8208 0.023 Uiso 1 1 calc R U
C10 C 0.5510(4) 0.7718(3) 0.2029(2) 0.0181(6) Uani 1 1 d . .
H10A H 0.5460 0.8477 0.2101 0.022 Uiso 1 1 calc R U
H10B H 0.6416 0.7298 0.2254 0.022 Uiso 1 1 calc R U
C11 C 0.7968(3) 0.7093(3) 0.5192(2) 0.0155(6) Uani 1 1 d . .
H11 H 0.8376 0.7525 0.4557 0.019 Uiso 1 1 calc R U
C12 C 1.0287(4) 1.0717(3) 0.4292(3) 0.0232(7) Uani 1 1 d . .
H12 H 1.0197 1.1411 0.4464 0.028 Uiso 1 1 calc R U
C13 C 0.4061(4) 0.5261(3) 0.7104(3) 0.0195(6) Uani 1 1 d . .
H13 H 0.4692 0.5250 0.7602 0.023 Uiso 1 1 calc R U
C14 C 1.0331(4) 0.9803(3) 0.5029(3) 0.0191(6) Uani 1 1 d . .
C15 C 0.5358(4) 0.2318(3) 0.6616(3) 0.0230(7) Uani 1 1 d . .
H15A H 0.5390 0.2203 0.5928 0.028 Uiso 1 1 calc R U
H15B H 0.4434 0.2110 0.7030 0.028 Uiso 1 1 calc R U
C16 C 0.8014(4) 0.0103(3) 1.1318(3) 0.0280(8) Uani 1 1 d . .
H16 H 0.8186 -0.0566 1.1733 0.034 Uiso 1 1 calc R U
C17 C 0.4213(3) 0.6057(3) 0.2749(2) 0.0162(6) Uani 1 1 d . .
H17 H 0.4364 0.5888 0.2059 0.019 Uiso 1 1 calc R U
C18 C 0.5381(4) 0.3512(3) 0.6635(3) 0.0203(7) Uani 1 1 d . .
C19 C 0.7744(4) 0.4098(3) 0.3399(3) 0.0179(6) Uani 1 1 d . .
C20 C 0.6234(3) 0.7377(3) 0.5349(2) 0.0154(6) Uani 1 1 d . .
H20 H 0.5940 0.7228 0.4745 0.018 Uiso 1 1 calc R U
C21 C 1.0532(3) 0.7704(3) 0.5567(3) 0.0166(6) Uani 1 1 d . .
H21A H 1.1125 0.7750 0.6062 0.020 Uiso 1 1 calc R U
H21B H 1.1024 0.7084 0.5222 0.020 Uiso 1 1 calc R U
C22 C 0.7995(4) 0.1143(3) 0.9637(3) 0.0211(7) Uani 1 1 d . .
C23 C 0.3898(4) 0.8819(3) 0.5482(3) 0.0278(8) Uani 1 1 d . .
H23A H 0.3516 0.9569 0.5570 0.042 Uiso 1 1 calc R U
H23B H 0.3430 0.8346 0.6042 0.042 Uiso 1 1 calc R U
H23C H 0.3675 0.8687 0.4864 0.042 Uiso 1 1 calc R U
C24 C 0.2754(4) 0.5673(3) 0.3353(3) 0.0186(6) Uani 1 1 d . .
H24A H 0.2498 0.5957 0.3992 0.022 Uiso 1 1 calc R U
H24B H 0.1942 0.5981 0.2980 0.022 Uiso 1 1 calc R U
C25 C 0.5608(4) 0.8590(3) 0.5435(3) 0.0197(7) Uani 1 1 d . .
H25 H 0.5815 0.8747 0.6064 0.024 Uiso 1 1 calc R U
C26 C 1.0607(4) 0.8649(3) 0.3790(3) 0.0190(6) Uani 1 1 d . .
H26 H 1.0732 0.7957 0.3606 0.023 Uiso 1 1 calc R U
C27 C 0.2862(4) 0.4440(3) 0.3564(3) 0.0215(7) Uani 1 1 d . .
C28 C 1.0377(4) 1.0591(3) 0.3295(3) 0.0273(8) Uani 1 1 d . .
H28 H 1.0325 1.1202 0.2796 0.033 Uiso 1 1 calc R U
C29 C 0.7009(4) 0.3077(3) 0.3844(3) 0.0223(7) Uani 1 1 d . .
H29A H 0.7613 0.2592 0.4288 0.034 Uiso 1 1 calc R U
H29B H 0.6937 0.2708 0.3305 0.034 Uiso 1 1 calc R U
H29C H 0.6017 0.3293 0.4217 0.034 Uiso 1 1 calc R U
C30 C 0.4237(4) 0.1724(3) 0.9329(3) 0.0222(7) Uani 1 1 d . .
C31 C 0.7518(4) 0.2096(3) 1.0074(3) 0.0256(7) Uani 1 1 d . .
H31 H 0.7360 0.2769 0.9663 0.031 Uiso 1 1 calc R U
C32 C 0.7236(4) 0.7230(3) -0.0681(3) 0.0211(7) Uani 1 1 d . .
O10 O 0.1346(4) 0.3267(3) 0.7487(5) 0.103(2) Uani 1 1 d . .
C33 C 0.7275(5) 0.2055(3) 1.1116(3) 0.0303(8) Uani 1 1 d . .
H33 H 0.6952 0.2699 1.1396 0.036 Uiso 1 1 calc R U
C34 C 0.8150(4) 0.1186(3) 0.8509(3) 0.0216(7) Uani 1 1 d . .
H34A H 0.8474 0.0450 0.8340 0.026 Uiso 1 1 calc R U
H34B H 0.8920 0.1619 0.8161 0.026 Uiso 1 1 calc R U
C35 C 0.7508(4) 0.1064(3) 1.1740(3) 0.0295(8) Uani 1 1 d . .
H35 H 0.7329 0.1040 1.2439 0.035 Uiso 1 1 calc R U
C36 C 0.3159(4) 0.1005(3) 1.0064(3) 0.0243(7) Uani 1 1 d . .
C37 C 0.2578(4) 0.3905(3) 0.4552(3) 0.0306(8) Uani 1 1 d . .
H37 H 0.2303 0.4317 0.5081 0.037 Uiso 1 1 calc R U
C38 C 0.6407(4) 0.6364(3) -0.0884(3) 0.0246(7) Uani 1 1 d . .
C39 C 1.0544(4) 0.9552(3) 0.3043(3) 0.0243(7) Uani 1 1 d . .
H39 H 1.0613 0.9463 0.2373 0.029 Uiso 1 1 calc R U
C40 C 0.8262(4) 0.0147(3) 1.0269(3) 0.0249(7) Uani 1 1 d . .
H40 H 0.8609 -0.0495 0.9988 0.030 Uiso 1 1 calc R U
C41 C 0.6783(5) 0.8327(3) -0.1318(3) 0.0279(8) Uani 1 1 d . .
H41A H 0.5704 0.8523 -0.1196 0.042 Uiso 1 1 calc R U
H41B H 0.7141 0.8270 -0.2022 0.042 Uiso 1 1 calc R U
H41C H 0.7218 0.8880 -0.1137 0.042 Uiso 1 1 calc R U
C42 C 0.6346(4) 0.9353(3) 0.4556(3) 0.0306(8) Uani 1 1 d . .
H42A H 0.7376 0.9327 0.4613 0.046 Uiso 1 1 calc R U
H42B H 0.5811 1.0088 0.4573 0.046 Uiso 1 1 calc R U
H42C H 0.6316 0.9125 0.3929 0.046 Uiso 1 1 calc R U
C43 C 0.6731(4) 0.1607(3) 0.7025(3) 0.0205(7) Uani 1 1 d . .
H43A H 0.6770 0.0850 0.6952 0.025 Uiso 1 1 calc R U
H43B H 0.7647 0.1844 0.6627 0.025 Uiso 1 1 calc R U
O13 O 0.2600(6) 0.4508(3) 0.0190(3) 0.0698(12) Uani 1 1 d . .
C44 C 0.9325(4) 0.3782(3) 0.2788(3) 0.0233(7) Uani 1 1 d . .
H44A H 0.9712 0.4433 0.2447 0.035 Uiso 1 1 calc R U
H44B H 0.9271 0.3341 0.2298 0.035 Uiso 1 1 calc R U
H44C H 0.9982 0.3373 0.3237 0.035 Uiso 1 1 calc R U
C45 C 0.2451(4) 0.5766(3) 0.7512(3) 0.0251(7) Uani 1 1 d . .
H45A H 0.1826 0.5797 0.7023 0.038 Uiso 1 1 calc R U
H45B H 0.2437 0.6493 0.7639 0.038 Uiso 1 1 calc R U
H45C H 0.2076 0.5326 0.8131 0.038 Uiso 1 1 calc R U
C46 C 0.2519(4) 0.0167(3) 0.8738(3) 0.0279(8) Uani 1 1 d . .
C47 C 0.8933(4) 0.6841(4) -0.0994(3) 0.0339(9) Uani 1 1 d . .
H47A H 0.9482 0.7364 -0.0873 0.051 Uiso 1 1 calc R U
H47B H 0.9160 0.6773 -0.1700 0.051 Uiso 1 1 calc R U
H47C H 0.9222 0.6143 -0.0604 0.051 Uiso 1 1 calc R U
C48 C 0.2692(5) 0.2769(4) 0.4772(4) 0.0423(11) Uani 1 1 d . .
H48 H 0.2466 0.2429 0.5436 0.051 Uiso 1 1 calc R U
C49 C 0.1603(4) 0.1689(3) 1.0371(4) 0.0356(9) Uani 1 1 d . .
H49A H 0.1218 0.2056 0.9775 0.053 Uiso 1 1 calc R U
H49B H 0.1693 0.2221 1.0765 0.053 Uiso 1 1 calc R U
H49C H 0.0924 0.1216 1.0766 0.053 Uiso 1 1 calc R U
C50 C 0.3139(5) 0.2172(4) 0.4002(5) 0.0522(15) Uani 1 1 d . .
H50 H 0.3247 0.1412 0.4145 0.063 Uiso 1 1 calc R U
C51 C 0.3907(5) 0.0552(3) 1.0986(3) 0.0298(8) Uani 1 1 d . .
H51A H 0.3266 0.0120 1.1478 0.045 Uiso 1 1 calc R U
H51B H 0.4067 0.1148 1.1277 0.045 Uiso 1 1 calc R U
H51C H 0.4859 0.0103 1.0783 0.045 Uiso 1 1 calc R U
C52 C 0.3278(4) 0.3816(4) 0.2783(4) 0.0355(9) Uani 1 1 d . .
H52 H 0.3450 0.4153 0.2113 0.043 Uiso 1 1 calc R U
C53 C 0.3436(5) 0.2666(4) 0.3013(5) 0.0501(14) Uani 1 1 d . .
H53 H 0.3742 0.2240 0.2495 0.060 Uiso 1 1 calc R U
C54 C 0.2384(5) -0.0880(4) 0.8416(3) 0.0399(10) Uani 1 1 d . .
H54A H 0.1534 -0.0758 0.8080 0.060 Uiso 1 1 calc R U
H54B H 0.2243 -0.1429 0.9001 0.060 Uiso 1 1 calc R U
H54C H 0.3287 -0.1124 0.7962 0.060 Uiso 1 1 calc R U
O16 O 0.9539(6) 0.4266(4) 0.0273(4) 0.0830(14) Uani 1 1 d . .

loop_
_atom_site_aniso_label
_atom_site_aniso_U_11
_atom_site_aniso_U_22
_atom_site_aniso_U_33
_atom_site_aniso_U_23
_atom_site_aniso_U_13
_atom_site_aniso_U_12
S001 0.0148(3) 0.0225(4) 0.0145(4) -0.0032(3) -0.0023(3) -0.0069(3)
O5 0.0247(13) 0.0223(12) 0.0182(12) -0.0011(10) -0.0006(10) -0.0081(10)
O4 0.0200(11) 0.0226(12) 0.0169(11) -0.0014(9) -0.0044(9) -0.0073(9)
O6 0.0218(12) 0.0271(12) 0.0181(12) -0.0080(10) -0.0041(10) 0.0041(9)
O3 0.0186(12) 0.0214(12) 0.0248(13) 0.0023(10) -0.0055(10) -0.0049(9)
O7 0.0194(11) 0.0284(13) 0.0187(12) -0.0006(10) -0.0057(9) -0.0052(9)
O14 0.0323(14) 0.0342(14) 0.0270(14) -0.0114(12) -0.0054(11) -0.0094(11)
C1 0.0089(13) 0.0146(14) 0.0184(15) -0.0075(12) -0.0004(11) -0.0034(10)
N6 0.0131(12) 0.0174(13) 0.0146(13) -0.0032(10) -0.0034(10) -0.0011(10)
O11 0.0247(14) 0.0451(16) 0.0282(14) 0.0050(12) -0.0074(11) -0.0072(12)
N3 0.0187(14) 0.0201(14) 0.0253(15) 0.0063(11) -0.0083(12) -0.0090(11)
N5 0.0157(12) 0.0155(12) 0.0165(13) -0.0014(10) -0.0040(11) -0.0025(10)
O2 0.0281(14) 0.0240(13) 0.0513(19) -0.0101(13) 0.0108(13) -0.0035(11)
N2 0.0186(13) 0.0132(12) 0.0247(15) -0.0013(11) -0.0028(11) -0.0037(10)
O1 0.0356(16) 0.0379(16) 0.0410(17) 0.0099(13) -0.0202(14) -0.0098(13)
O15 0.0401(17) 0.0321(15) 0.0439(18) -0.0180(13) 0.0008(14) -0.0147(13)
O8 0.0548(19) 0.0513(18) 0.0177(13) -0.0001(12) -0.0096(13) -0.0292(15)
N4 0.0151(12) 0.0212(13) 0.0122(12) -0.0006(10) -0.0026(10) -0.0059(10)
N7 0.0180(13) 0.0267(14) 0.0136(13) -0.0042(11) -0.0037(11) -0.0032(11)
N1 0.0208(14) 0.0220(14) 0.0253(15) 0.0007(12) -0.0062(12) -0.0074(11)
N8 0.0441(19) 0.0233(15) 0.0205(15) -0.0050(12) -0.0091(14) -0.0104(13)
O9 0.0377(16) 0.0369(16) 0.0478(19) 0.0003(14) -0.0164(15) -0.0075(13)
C2 0.0118(13) 0.0149(14) 0.0170(15) 0.0003(12) -0.0028(12) -0.0027(11)
C3 0.0139(14) 0.0133(14) 0.0195(15) -0.0025(12) -0.0024(12) -0.0028(11)
O12 0.0225(15) 0.0438(19) 0.093(3) -0.0229(19) 0.0002(17) -0.0070(13)
C4 0.0140(14) 0.0181(15) 0.0178(16) -0.0022(12) -0.0045(12) 0.0008(11)
C5 0.0163(15) 0.0181(15) 0.0174(15) -0.0002(12) -0.0062(12) -0.0041(12)
C6 0.0081(13) 0.0197(15) 0.0203(15) -0.0019(12) -0.0006(11) -0.0042(11)
C7 0.0149(14) 0.0202(15) 0.0153(15) -0.0024(12) -0.0012(12) 0.0001(12)
C8 0.0223(16) 0.0159(14) 0.0165(15) -0.0002(12) -0.0038(13) -0.0045(12)
C9 0.0188(15) 0.0202(15) 0.0187(16) -0.0016(13) -0.0039(13) -0.0045(12)
C10 0.0198(15) 0.0179(15) 0.0167(15) -0.0012(12) -0.0048(13) -0.0031(12)
C11 0.0134(14) 0.0201(15) 0.0147(15) -0.0032(12) -0.0035(11) -0.0053(11)
C12 0.0181(16) 0.0173(15) 0.0326(19) -0.0018(14) -0.0041(14) -0.0018(12)
C13 0.0188(16) 0.0223(16) 0.0170(15) 0.0018(13) -0.0035(13) -0.0070(12)
C14 0.0108(14) 0.0229(16) 0.0238(17) -0.0060(13) -0.0015(12) -0.0027(12)
C15 0.0254(17) 0.0195(16) 0.0254(18) 0.0022(13) -0.0097(14) -0.0068(13)
C16 0.0302(19) 0.0278(19) 0.030(2) 0.0020(15) -0.0159(16) -0.0101(15)
C17 0.0124(14) 0.0198(15) 0.0160(15) -0.0019(12) -0.0032(12) -0.0018(11)
C18 0.0199(16) 0.0200(16) 0.0211(16) 0.0045(13) -0.0083(13) -0.0058(12)
C19 0.0179(15) 0.0159(15) 0.0207(16) -0.0040(12) -0.0069(13) 0.0001(12)
C20 0.0147(14) 0.0178(14) 0.0139(14) 0.0007(12) -0.0023(12) -0.0067(11)
C21 0.0106(13) 0.0161(14) 0.0231(16) -0.0031(12) -0.0029(12) -0.0022(11)
C22 0.0164(15) 0.0268(17) 0.0225(17) -0.0047(14) -0.0075(13) -0.0042(13)
C23 0.0139(16) 0.0244(18) 0.044(2) -0.0010(16) -0.0065(15) -0.0019(13)
C24 0.0142(14) 0.0203(15) 0.0211(16) -0.0038(13) -0.0030(12) -0.0017(12)
C25 0.0135(15) 0.0187(15) 0.0268(17) -0.0018(13) -0.0038(13) -0.0037(12)
C26 0.0141(14) 0.0216(16) 0.0216(17) -0.0052(13) 0.0001(13) -0.0055(12)
C27 0.0122(14) 0.0224(16) 0.0313(18) -0.0021(14) -0.0065(13) -0.0052(12)
C28 0.0206(17) 0.0269(18) 0.0299(19) 0.0090(15) -0.0045(15) -0.0054(14)
C29 0.0248(17) 0.0159(15) 0.0275(18) -0.0013(13) -0.0090(14) -0.0035(13)
C30 0.0164(15) 0.0224(17) 0.0277(18) -0.0028(14) -0.0039(14) -0.0042(13)
C31 0.0274(18) 0.0238(17) 0.0276(19) -0.0036(14) -0.0096(15) -0.0045(14)
C32 0.0210(16) 0.0299(18) 0.0127(15) -0.0066(13) 0.0000(12) -0.0047(14)
O10 0.034(2) 0.041(2) 0.225(7) 0.041(3) -0.041(3) -0.0222(17)
C33 0.033(2) 0.0303(19) 0.031(2) -0.0112(16) -0.0095(17) -0.0045(15)
C34 0.0196(16) 0.0226(16) 0.0222(17) -0.0029(13) -0.0047(14) -0.0022(13)
C35 0.0302(19) 0.038(2) 0.0245(19) -0.0075(16) -0.0080(15) -0.0089(16)
C36 0.0193(16) 0.0261(18) 0.0258(19) -0.0059(15) 0.0022(14) -0.0049(14)
C37 0.0215(18) 0.0296(19) 0.042(2) 0.0054(17) -0.0124(16) -0.0093(15)
C38 0.0260(18) 0.0304(18) 0.0174(16) -0.0073(14) -0.0015(14) -0.0040(15)
C39 0.0166(16) 0.036(2) 0.0178(17) -0.0001(15) 0.0006(13) -0.0050(14)
C40 0.0241(17) 0.0247(17) 0.0289(19) -0.0044(14) -0.0111(15) -0.0041(13)
C41 0.033(2) 0.0314(19) 0.0189(17) -0.0047(15) -0.0016(15) -0.0067(15)
C42 0.0183(17) 0.0198(17) 0.048(2) 0.0071(16) -0.0055(16) -0.0021(13)
C43 0.0247(17) 0.0195(15) 0.0165(16) -0.0007(12) -0.0034(13) -0.0039(13)
O13 0.101(3) 0.0368(19) 0.069(3) -0.0210(19) -0.004(2) -0.006(2)
C44 0.0155(16) 0.0245(17) 0.0285(19) -0.0091(15) -0.0045(14) 0.0051(13)
C45 0.0214(17) 0.0275(18) 0.0222(17) 0.0035(14) 0.0024(14) -0.0076(14)
C46 0.0248(18) 0.0335(19) 0.0266(19) 0.0058(15) -0.0097(15) -0.0118(15)
C47 0.0242(19) 0.052(3) 0.0251(19) -0.0141(18) -0.0029(16) 0.0001(17)
C48 0.029(2) 0.032(2) 0.067(3) 0.013(2) -0.021(2) -0.0133(17)
C49 0.0230(19) 0.030(2) 0.049(3) -0.0109(19) 0.0085(18) -0.0059(15)
C50 0.027(2) 0.027(2) 0.106(5) 0.002(3) -0.022(3) -0.0105(17)
C51 0.032(2) 0.038(2) 0.0226(18) -0.0073(16) -0.0016(16) -0.0124(16)
C52 0.0255(19) 0.037(2) 0.050(3) -0.019(2) -0.0043(18) -0.0091(16)
C53 0.028(2) 0.041(3) 0.091(4) -0.038(3) -0.009(2) -0.0051(19)
C54 0.049(3) 0.046(2) 0.033(2) -0.0009(19) -0.020(2) -0.020(2)
O16 0.092(4) 0.064(3) 0.085(4) -0.004(3) -0.018(3) 0.003(2)

loop_
_atom_type_symbol
_atom_type_description
_atom_type_scat_dispersion_real
_atom_type_scat_dispersion_imag
_atom_type_scat_source
C C 0.0033 0.0016 'International Tables Vol C Tables 4.2.6.8 and 6.1.1.4'
H H 0.0000 0.0000 'International Tables Vol C Tables 4.2.6.8 and 6.1.1.4'
N N 0.0061 0.0033 'International Tables Vol C Tables 4.2.6.8 and 6.1.1.4'
O O 0.0106 0.0060 'International Tables Vol C Tables 4.2.6.8 and 6.1.1.4'
S S 0.1246 0.1234 'International Tables Vol C Tables 4.2.6.8 and 6.1.1.4'

loop_
_geom_angle_atom_site_label_1
_geom_angle_atom_site_label_2
_geom_angle_atom_site_label_3
_geom_angle
C21 S001 C11 100.12(14)
O15 C1 O14 123.0(3)
O15 C1 C14 118.0(3)
O14 C1 C14 119.1(3)
C3 N6 C17 123.7(3)
C18 N3 C13 120.8(3)
C4 N5 C19 123.1(3)
C30 N2 C9 123.6(3)
C2 N4 C20 123.0(3)
C8 N7 C32 123.3(3)
C46 N1 C36 123.2(3)
O4 C2 N4 123.7(3)
O4 C2 C13 121.6(3)
N4 C2 C13 114.6(3)
O6 C3 N6 124.3(3)
O6 C3 C19 120.0(3)
N6 C3 C19 115.4(3)
O5 C4 N5 123.5(3)
O5 C4 C5 121.7(3)
N5 C4 C5 114.8(3)
C4 C5 C11 112.0(2)
C26 C6 C14 115.4(3)
C26 C6 C21 118.6(3)
C14 C6 C21 126.0(3)
C17 C7 C10 113.2(3)
O7 C8 N7 122.7(3)
O7 C8 C10 121.0(3)
N7 C8 C10 116.2(3)
N2 C9 C43 110.2(3)
N2 C9 C34 110.7(3)
C43 C9 C34 112.9(3)
C8 C10 C7 110.7(3)
C5 C11 C20 113.5(2)
C5 C11 S001 109.3(2)
C20 C11 S001 110.3(2)
C28 C12 C14 119.5(3)
N3 C13 C45 109.5(3)
N3 C13 C2 110.8(3)
C45 C13 C2 110.6(3)
C12 C14 C6 122.8(3)
C12 C14 C1 115.8(3)
C6 C14 C1 121.3(3)
C18 C15 C43 109.3(3)
C35 C16 C40 119.7(4)
N6 C17 C7 110.9(2)
N6 C17 C24 109.2(3)
C7 C17 C24 111.5(3)
O3 C18 N3 121.5(3)
O3 C18 C15 120.6(3)
N3 C18 C15 117.9(3)
N5 C19 C29 106.9(3)
N5 C19 C3 110.9(2)
C29 C19 C3 106.4(2)
N5 C19 C44 110.3(2)
C29 C19 C44 110.8(3)
C3 C19 C44 111.4(3)
N4 C20 C11 110.7(2)
N4 C20 C25 111.7(3)
C11 C20 C25 114.1(2)
C6 C21 S001 112.1(2)
C31 C22 C40 118.4(3)
C31 C22 C34 120.5(3)
C40 C22 C34 121.0(3)
C27 C24 C17 113.7(3)
C42 C25 C20 112.0(3)
C42 C25 C23 109.4(3)
C20 C25 C23 110.4(3)
C39 C26 C6 122.7(3)
C52 C27 C37 118.4(4)
C52 C27 C24 121.1(4)
C37 C27 C24 120.5(3)
C12 C28 C39 119.7(3)
O2 C30 N2 123.1(3)
O2 C30 C36 121.2(3)
N2 C30 C36 115.4(3)
C33 C31 C22 120.8(4)
N7 C32 C47 107.2(3)
N7 C32 C41 111.7(3)
C47 C32 C41 109.1(3)
N7 C32 C38 111.3(3)
C47 C32 C38 107.5(3)
C41 C32 C38 109.8(3)
C35 C33 C31 120.5(4)
C22 C34 C9 112.0(3)
C33 C35 C16 119.6(4)
N1 C36 C51 107.2(3)
N1 C36 C49 110.8(3)
C51 C36 C49 110.7(3)
N1 C36 C30 111.1(3)
C51 C36 C30 106.1(3)
C49 C36 C30 110.8(3)
C48 C37 C27 121.8(4)
O8 C38 N8 121.8(3)
O8 C38 C32 119.7(3)
N8 C38 C32 118.4(3)
C26 C39 C28 119.8(3)
C16 C40 C22 120.9(3)
C9 C43 C15 111.6(3)
O1 C46 N1 121.7(4)
O1 C46 C54 122.2(3)
N1 C46 C54 116.1(3)
C50 C48 C37 118.9(5)
C53 C50 C48 121.2(4)
C27 C52 C53 119.4(5)
C50 C53 C52 120.2(5)

loop_
_geom_bond_atom_site_label_1
_geom_bond_atom_site_label_2
_geom_bond_distance
S001 C21 1.815(3)
S001 C11 1.825(3)
O5 C4 1.226(4)
O4 C2 1.233(4)
O6 C3 1.231(4)
O3 C18 1.244(4)
O7 C8 1.247(4)
O14 C1 1.223(4)
C1 O15 1.224(4)
C1 C14 1.472(4)
N6 C3 1.332(4)
N6 C17 1.467(4)
N3 C18 1.323(5)
N3 C13 1.460(4)
N5 C4 1.347(4)
N5 C19 1.469(4)
O2 C30 1.220(4)
N2 C30 1.332(5)
N2 C9 1.460(4)
O1 C46 1.228(5)
O8 C38 1.225(4)
N4 C2 1.346(4)
N4 C20 1.463(4)
N7 C8 1.330(4)
N7 C32 1.467(4)
N1 C46 1.351(4)
N1 C36 1.466(4)
N8 C38 1.333(5)
C2 C13 1.530(4)
C3 C19 1.543(4)
C4 C5 1.514(4)
C5 C11 1.533(4)
C6 C26 1.400(5)
C6 C14 1.408(4)
C6 C21 1.498(5)
C7 C17 1.520(4)
C7 C10 1.534(5)
C8 C10 1.520(4)
C9 C43 1.529(4)
C9 C34 1.541(4)
C11 C20 1.540(4)
C12 C28 1.384(5)
C12 C14 1.384(5)
C13 C45 1.522(5)
C15 C18 1.514(5)
C15 C43 1.540(5)
C16 C35 1.391(5)
C16 C40 1.396(5)
C17 C24 1.536(5)
C19 C29 1.538(5)
C19 C44 1.533(5)
C20 C25 1.539(4)
C22 C31 1.391(5)
C22 C40 1.396(5)
C22 C34 1.511(5)
C23 C25 1.531(4)
C24 C27 1.513(5)
C25 C42 1.522(5)
C26 C39 1.383(5)
C27 C52 1.387(5)
C27 C37 1.390(6)
C28 C39 1.385(5)
C30 C36 1.553(5)
C31 C33 1.386(6)
C32 C47 1.533(5)
C32 C41 1.524(5)
C32 C38 1.542(5)
C33 C35 1.382(6)
C36 C51 1.527(5)
C36 C49 1.535(5)
C37 C48 1.394(6)
C46 C54 1.501(6)
C48 C50 1.352(8)
C50 C53 1.376(9)
C52 C53 1.409(7)
